data_4335679
loop_
_publ_author_name
'Jeongho Yeon'
'Mark D. Smith'
'Athena S. Sefat'
'T. Thao Tran'
'P. Shiv Halasyamani'
'Hans-Conrad zur Loye'

_publ_contact_author_name
;
;
_publ_section_title
;
 U3F12(H2O), a Noncentrosymmetric Uranium(IV) Fluoride Prepared via a
 Convenient In Situ Route That Creates U4+ under Mild Hydrothermal
 Conditions
;
_journal_name_full 'Inorganic Chemistry'
_journal_page_first 8303
_journal_page_last 8305
_journal_paper_doi 10.1021/ic401412t
_journal_volume 52
_journal_year 2013
_chemical_absolute_configuration ad
_chemical_formula_moiety 'F12 H2 O U3'
_chemical_formula_sum 'F12 H2 O U3'
_chemical_formula_weight 960.11
_chemical_name_systematic
;
 ? 
;
_space_group_crystal_system monoclinic
_space_group_IT_number 8
_space_group_name_Hall 'C -2y'
_space_group_name_H-M_alt 'C 1 m 1'
_symmetry_space_group_name_Hall 'C -2y'
_symmetry_space_group_name_H-M 'C 1 m 1'
_atom_sites_solution_hydrogens geom
_atom_sites_solution_primary direct
_atom_sites_solution_secondary difmap
_audit_creation_date 2012-10-09
_audit_creation_method
;
  Olex2 1.2
  (compiled May  9 2012 12:37:22, GUI svn.r4230)
;
_cell_angle_alpha 90.00
_cell_angle_beta 128.787(2)
_cell_angle_gamma 90.00
_cell_formula_units_Z 4
_cell_length_a 12.1594(11)
_cell_length_b 11.8457(11)
_cell_length_c 8.5409(8)
_cell_measurement_reflns_used 5774
_cell_measurement_temperature 100(2)
_cell_measurement_theta_max 37.59
_cell_measurement_theta_min 2.75
_cell_volume 958.92(16)
_computing_cell_refinement 'SAINT-Plus Version 6.45 (Bruker, 2001)'
_computing_data_collection 'SMART Version 5.625 (Bruker, 2001)'
_computing_data_reduction 'SAINT-Plus Version 6.45 (Bruker, 2001)'
_computing_molecular_graphics
;
O. V. Dolomanov, L. J. Bourhis, R. J. Gildea, J. A. K. Howard and H. Puschmann,
OLEX2: a complete structure solution, refinement and analysis program.
J. Appl. Cryst. (2009). 42, 339-341.
;
_computing_publication_material
;
O. V. Dolomanov, L. J. Bourhis, R. J. Gildea, J. A. K. Howard and H. Puschmann,
OLEX2: a complete structure solution, refinement and analysis program.
J. Appl. Cryst. (2009). 42, 339-341.
;
_computing_structure_refinement
;
SHELXL, G.M. Sheldrick, Acta Cryst.
(2008). A64, 112-122
;
_computing_structure_solution
;
SHELXS, G.M. Sheldrick, Acta Cryst.
(2008). A64, 112-122
;
_diffrn_ambient_temperature 100(2)
_diffrn_measured_fraction_theta_full 0.999
_diffrn_measured_fraction_theta_max 0.999
_diffrn_measurement_device_type 'CCD area detector'
_diffrn_measurement_method 'phi and omega scans'
_diffrn_radiation_monochromator graphite
_diffrn_radiation_type MoK\a
_diffrn_radiation_wavelength 0.71073
_diffrn_reflns_av_R_equivalents 0.0471
_diffrn_reflns_av_unetI/netI 0.0475
_diffrn_reflns_limit_h_max 18
_diffrn_reflns_limit_h_min -21
_diffrn_reflns_limit_k_max 20
_diffrn_reflns_limit_k_min -17
_diffrn_reflns_limit_l_max 14
_diffrn_reflns_limit_l_min -12
_diffrn_reflns_number 17471
_diffrn_reflns_theta_full 38.59
_diffrn_reflns_theta_max 38.59
_diffrn_reflns_theta_min 2.75
_diffrn_source 'sealed tube'
_diffrn_source_current 39.0
_diffrn_source_power 1.833
_diffrn_source_target Mo
_diffrn_source_voltage 47.0
_exptl_absorpt_coefficient_mu 50.704
_exptl_absorpt_correction_T_max 1
_exptl_absorpt_correction_T_min 0.281997
_exptl_absorpt_correction_type multi-scan
_exptl_absorpt_process_details
;
SADABS v.2.10 (Bruker,2003) was used for absorption correction.
R(int) was 0.1452 before and 0.0499 after correction.
The Ratio of minimum to maximum transmission is 0.2820.
The \l/2 correction factor is 0.0015.
;
_exptl_crystal_colour green
_exptl_crystal_colour_primary green
_exptl_crystal_density_diffrn 6.650
_exptl_crystal_description needle
_exptl_crystal_F_000 1576
_exptl_crystal_size_max 0.07
_exptl_crystal_size_mid 0.04
_exptl_crystal_size_min 0.04
_refine_diff_density_max 4.361
_refine_diff_density_min -3.155
_refine_diff_density_rms 0.542
_refine_ls_abs_structure_details 'Flack H D (1983), Acta Cryst. A39, 876-881'
_refine_ls_abs_structure_Flack 0.00(4)
_refine_ls_extinction_coef 0.00016(3)
_refine_ls_extinction_expression Fc^*^=kFc[1+0.001xFc^2^\l^3^/sin(2\q)]^-1/4^
_refine_ls_extinction_method SHELXL
_refine_ls_goodness_of_fit_ref 1.062
_refine_ls_hydrogen_treatment mixed
_refine_ls_matrix_type full
_refine_ls_number_parameters 166
_refine_ls_number_reflns 4686
_refine_ls_number_restraints 5
_refine_ls_restrained_S_all 1.062
_refine_ls_R_factor_all 0.0321
_refine_ls_R_factor_gt 0.0308
_refine_ls_shift/su_max 0.001
_refine_ls_shift/su_mean 0.000
_refine_ls_structure_factor_coef Fsqd
_refine_ls_weighting_details 'calc w=1/[\s^2^(Fo^2^)+(0.0325P)^2^+2.1921P] where P=(Fo^2^+2Fc^2^)/3'
_refine_ls_weighting_scheme calc
_refine_ls_wR_factor_gt 0.0675
_refine_ls_wR_factor_ref 0.0681
_reflns_number_gt 4563
_reflns_number_total 4686
_reflns_threshold_expression >2sigma(I)
_cod_data_source_file ic401412t_si_001.cif
_cod_data_source_block jy1156ds
_cod_original_cell_volume 958.92(15)
_cod_database_code 4335679

loop_
_space_group_symop_id
_space_group_symop_operation_xyz
1 'x, y, z'
2 'x, -y, z'
3 'x+1/2, y+1/2, z'
4 'x+1/2, -y+1/2, z'

loop_
_atom_site_label
_atom_site_type_symbol
_atom_site_fract_x
_atom_site_fract_y
_atom_site_fract_z
_atom_site_U_iso_or_equiv
_atom_site_adp_type
_atom_site_occupancy
_atom_site_symmetry_multiplicity
_atom_site_calc_flag
_atom_site_refinement_flags
U1 U 0.51816(3) 0.31196(2) 0.07317(4) 0.00579(6) Uani 1 1 d .
U2 U 0.65045(2) 0.32832(2) 0.67996(3) 0.00559(6) Uani 1 1 d .
U3 U 0.91301(4) 0.5000 0.55887(6) 0.00630(7) Uani 1 2 d S
U4 U 0.28322(4) 0.5000 0.23328(6) 0.00572(7) Uani 1 2 d S
F1 F 0.5397(6) 0.1538(5) 0.6065(9) 0.0121(10) Uani 1 1 d .
F2 F 0.5894(7) 0.3043(4) 0.8845(10) 0.0107(9) Uani 1 1 d .
F3 F 0.5900(7) 0.2676(4) 0.3851(9) 0.0095(8) Uani 1 1 d .
F4 F 0.6354(6) 0.1439(4) 0.1560(9) 0.0099(9) Uani 1 1 d .
F5 F 0.7365(5) 0.3840(5) 0.3034(8) 0.0104(9) Uani 1 1 d .
F6 F 0.8080(6) 0.1777(5) 0.7586(9) 0.0083(10) Uani 1 1 d .
F7 F 0.8356(6) 0.3882(5) 0.6868(9) 0.0114(10) Uani 1 1 d .
F8 F 0.8618(6) 0.3282(5) 1.0118(9) 0.0096(10) Uani 1 1 d .
F9 F 0.3618(6) 0.3859(5) 0.1133(8) 0.0118(10) Uani 1 1 d .
F10 F 0.4188(5) 0.3675(5) 0.4831(8) 0.0098(9) Uani 1 1 d .
F11 F 0.5000(8) 0.5000 0.0000(11) 0.0119(13) Uani 1 2 d S
F12 F 0.5780(9) 0.5000 0.4659(12) 0.0117(13) Uani 1 2 d S
F13 F 0.6777(8) 0.5000 0.8238(11) 0.0117(14) Uani 1 2 d S
F14 F 0.1047(9) 0.5000 -0.1101(15) 0.0115(14) Uani 1 2 d S
O1 O 0.9297(11) 0.5000 0.2877(16) 0.0116(17) Uani 1 2 d SD
H1 H 0.903(15) 0.4452(9) 0.208(15) 0.03(3) Uiso 1 1 d D
O2 O 0.2375(12) 0.5000 0.4813(16) 0.0107(17) Uani 1 2 d SD
H2 H 0.214(15) 0.4450(9) 0.52(2) 0.03(3) Uiso 1 1 d D

loop_
_atom_site_aniso_label
_atom_site_aniso_U_11
_atom_site_aniso_U_22
_atom_site_aniso_U_33
_atom_site_aniso_U_23
_atom_site_aniso_U_13
_atom_site_aniso_U_12
U1 0.00466(10) 0.00584(11) 0.00579(11) -0.00053(9) 0.00275(9) -0.00024(9)
U2 0.00441(10) 0.00560(11) 0.00559(11) 0.00031(9) 0.00257(9) 0.00032(9)
U3 0.00435(14) 0.00678(16) 0.00610(15) 0.000 0.00247(13) 0.000
U4 0.00506(14) 0.00581(16) 0.00557(15) 0.000 0.00297(13) 0.000
F1 0.009(2) 0.012(2) 0.012(3) -0.0009(19) 0.005(2) -0.0034(19)
F2 0.011(2) 0.011(2) 0.012(2) -0.005(2) 0.0084(19) -0.003(2)
F3 0.0117(19) 0.008(2) 0.0083(18) -0.0009(19) 0.0061(17) -0.0007(19)
F4 0.010(2) 0.010(2) 0.009(2) 0.0028(19) 0.006(2) 0.005(2)
F5 0.009(2) 0.014(2) 0.008(2) -0.0007(18) 0.0054(18) -0.0013(18)
F6 0.006(2) 0.012(3) 0.007(2) -0.0007(17) 0.004(2) 0.0026(17)
F7 0.011(2) 0.012(2) 0.015(2) 0.0038(19) 0.010(2) 0.0005(18)
F8 0.009(2) 0.007(2) 0.006(2) -0.0014(17) 0.001(2) 0.0016(18)
F9 0.012(2) 0.012(2) 0.012(2) -0.0001(19) 0.008(2) 0.0023(19)
F10 0.008(2) 0.010(2) 0.008(2) 0.0025(18) 0.0030(18) 0.0010(18)
F11 0.010(3) 0.009(3) 0.010(3) 0.000 0.003(3) 0.000
F12 0.025(4) 0.003(3) 0.011(3) 0.000 0.014(3) 0.000
F13 0.010(3) 0.006(3) 0.009(3) 0.000 0.001(3) 0.000
F14 0.009(3) 0.013(3) 0.013(3) 0.000 0.007(3) 0.000
O1 0.010(4) 0.013(4) 0.011(4) 0.000 0.006(4) 0.000
O2 0.022(5) 0.006(4) 0.014(4) 0.000 0.016(4) 0.000

loop_
_atom_type_symbol
_atom_type_description
_atom_type_scat_dispersion_real
_atom_type_scat_dispersion_imag
_atom_type_scat_source
F F 0.0171 0.0103 'International Tables Vol C Tables 4.2.6.8 and 6.1.1.4'
O O 0.0106 0.0060 'International Tables Vol C Tables 4.2.6.8 and 6.1.1.4'
U U -9.6767 9.6646 'International Tables Vol C Tables 4.2.6.8 and 6.1.1.4'
H H 0.0000 0.0000 'International Tables Vol C Tables 4.2.6.8 and 6.1.1.4'

loop_
_geom_angle_atom_site_label_1
_geom_angle_atom_site_label_2
_geom_angle_atom_site_label_3
_geom_angle
_geom_angle_site_symmetry_1
_geom_angle_site_symmetry_3
F2 U1 U2 96.53(17) 1_554 4_454
F2 U1 F3 141.7(2) 1_554 .
F2 U1 F4 75.1(2) 1_554 .
F2 U1 F5 82.5(2) 1_554 .
F2 U1 F6 78.9(2) 1_554 4_454
F2 U1 F8 115.8(2) 1_554 4_454
F2 U1 F9 147.3(2) 1_554 .
F2 U1 F11 81.9(2) 1_554 .
F3 U1 U2 107.49(15) . 4_454
F3 U1 F4 74.4(2) . .
F3 U1 F8 76.1(2) . 4_454
F3 U1 F9 70.3(2) . .
F3 U1 F11 116.3(2) . .
F4 U1 U2 92.96(14) . 4_454
F4 U1 F8 73.2(2) . 4_454
F4 U1 F9 134.2(2) . .
F5 U1 U2 176.89(14) . 4_454
F5 U1 F3 71.91(19) . .
F5 U1 F4 83.9(2) . .
F5 U1 F6 147.9(2) . 4_454
F5 U1 F8 144.6(2) . 4_454
F5 U1 F9 110.86(19) . .
F5 U1 F11 74.3(2) . .
F6 U1 U2 34.04(14) 4_454 4_454
F6 U1 F3 135.8(2) 4_454 .
F6 U1 F4 115.7(2) 4_454 .
F6 U1 F8 67.45(19) 4_454 4_454
F6 U1 F9 74.6(2) 4_454 .
F6 U1 F11 77.3(2) 4_454 .
F8 U1 U2 33.57(15) 4_454 4_454
F9 U1 U2 71.50(14) . 4_454
F9 U1 F8 70.8(2) . 4_454
F11 U1 U2 108.50(19) . 4_454
F11 U1 F4 150.1(2) . .
F11 U1 F8 135.2(2) . 4_454
F11 U1 F9 73.9(2) . .
U1 U2 U2 115.213(6) 4_556 2_565
F1 U2 U1 90.63(15) . 4_556
F1 U2 U2 152.61(15) . 2_565
F1 U2 F6 68.8(2) . .
F1 U2 F8 109.6(2) . .
F1 U2 F12 130.3(2) . .
F2 U2 U1 91.99(16) . 4_556
F2 U2 U2 97.08(12) . 2_565
F2 U2 F1 71.8(2) . .
F2 U2 F6 106.1(2) . .
F2 U2 F7 141.7(2) . .
F2 U2 F8 73.3(2) . .
F2 U2 F12 121.5(2) . .
F3 U2 U1 102.81(15) . 4_556
F3 U2 U2 108.61(13) . 2_565
F3 U2 F1 71.7(2) . .
F3 U2 F2 140.6(2) . .
F3 U2 F6 73.6(2) . .
F3 U2 F7 76.0(2) . .
F3 U2 F8 133.9(2) . .
F3 U2 F12 73.92(19) . .
F3 U2 F13 136.0(2) . .
F6 U2 U1 32.21(15) . 4_556
F6 U2 U2 138.38(15) . 2_565
F6 U2 F12 131.9(2) . .
F7 U2 U1 62.55(14) . 4_556
F7 U2 U2 72.24(14) . 2_565
F7 U2 F1 131.7(2) . .
F7 U2 F6 68.1(2) . .
F7 U2 F8 70.1(2) . .
F7 U2 F12 70.2(2) . .
F8 U2 U1 33.19(14) . 4_556
F8 U2 U2 90.02(14) . 2_565
F8 U2 F6 65.2(2) . .
F8 U2 F12 120.1(2) . .
F10 U2 U1 162.99(13) . 4_556
F10 U2 U2 78.06(14) . 2_565
F10 U2 F1 74.9(2) . .
F10 U2 F2 75.2(2) . .
F10 U2 F3 81.4(2) . .
F10 U2 F6 140.8(2) . .
F10 U2 F7 134.11(19) . .
F10 U2 F8 144.6(2) . .
F10 U2 F12 65.3(2) . .
F10 U2 F13 84.9(2) . .
F12 U2 U1 131.72(19) . 4_556
F12 U2 U2 35.49(14) . 2_565
F13 U2 U1 102.34(18) . 4_556
F13 U2 U2 27.38(17) . 2_565
F13 U2 F1 142.9(3) . .
F13 U2 F2 73.1(2) . .
F13 U2 F6 133.8(2) . .
F13 U2 F7 84.4(2) . .
F13 U2 F8 70.8(2) . .
F13 U2 F12 62.4(2) . .
F1 U3 F1 108.0(3) 3 4
F1 U3 F5 140.7(2) 4 2_565
F1 U3 F5 79.4(2) 3 2_565
F1 U3 F5 79.4(2) 4 .
F1 U3 F5 140.7(2) 3 .
F1 U3 F7 146.1(2) 3 .
F1 U3 F7 83.3(2) 4 .
F1 U3 F7 83.3(2) 3 2_565
F1 U3 F7 146.1(2) 4 2_565
F1 U3 F14 73.9(2) 3 1_656
F1 U3 F14 73.9(2) 4 1_656
F1 U3 O1 73.6(2) 4 .
F1 U3 O1 73.6(2) 3 .
F5 U3 F5 72.6(3) . 2_565
F5 U3 O1 71.7(2) . .
F5 U3 O1 71.7(2) 2_565 .
F7 U3 F5 71.82(19) 2_565 2_565
F7 U3 F5 71.8(2) . .
F7 U3 F5 112.39(19) . 2_565
F7 U3 F5 112.39(19) 2_565 .
F7 U3 F7 71.6(3) . 2_565
F7 U3 F14 79.2(2) 2_565 1_656
F7 U3 F14 79.2(2) . 1_656
F7 U3 O1 139.70(19) 2_565 .
F7 U3 O1 139.70(19) . .
F14 U3 F5 142.43(15) 1_656 .
F14 U3 F5 142.43(15) 1_656 2_565
F14 U3 O1 123.3(3) 1_656 .
F4 U4 F4 98.2(3) 3_455 4_455
F4 U4 F10 74.54(19) 3_455 2_565
F4 U4 F10 139.6(2) 4_455 2_565
F4 U4 F10 139.6(2) 3_455 .
F4 U4 F10 74.54(19) 4_455 .
F4 U4 F12 129.62(15) 4_455 .
F4 U4 F12 129.62(15) 3_455 .
F4 U4 F14 71.7(2) 3_455 .
F4 U4 F14 71.7(2) 4_455 .
F4 U4 O2 71.9(2) 3_455 .
F4 U4 O2 71.9(2) 4_455 .
F9 U4 F4 84.3(2) . 4_455
F9 U4 F4 144.3(2) . 3_455
F9 U4 F4 144.3(2) 2_565 4_455
F9 U4 F4 84.3(2) 2_565 3_455
F9 U4 F9 74.2(3) 2_565 .
F9 U4 F10 124.81(19) . 2_565
F9 U4 F10 75.55(19) 2_565 2_565
F9 U4 F10 75.55(19) . .
F9 U4 F10 124.81(19) 2_565 .
F9 U4 F12 66.54(18) 2_565 .
F9 U4 F12 66.54(18) . .
F9 U4 F14 75.5(2) . .
F9 U4 F14 75.5(2) 2_565 .
F9 U4 O2 140.49(17) . .
F9 U4 O2 140.49(17) 2_565 .
F10 U4 F10 85.7(3) 2_565 .
F10 U4 F12 59.31(16) . .
F10 U4 F12 59.31(16) 2_565 .
F10 U4 F14 137.11(14) . .
F10 U4 F14 137.11(14) 2_565 .
F10 U4 O2 68.1(2) 2_565 .
F10 U4 O2 68.1(2) . .
F14 U4 F12 131.8(3) . .
F14 U4 O2 122.9(3) . .
O2 U4 F12 105.3(3) . .
U3 F1 U2 168.9(3) 3_445 .
U1 F2 U2 170.2(3) 1_556 .
U2 F3 U1 148.0(2) . .
U4 F4 U1 167.5(3) 3_545 .
U1 F5 U3 158.8(3) . .
U1 F6 U2 113.7(2) 4_556 .
U3 F7 U2 148.8(3) . .
U1 F8 U2 113.2(2) 4_556 .
U4 F9 U1 157.7(3) . .
U2 F10 U4 131.9(2) . .
U1 F11 U1 153.9(4) . 2_565
U2 F12 U2 109.0(3) 2_565 .
U2 F12 U4 103.1(2) . .
U2 F12 U4 103.1(2) 2_565 .
U2 F13 U2 125.2(3) 2_565 .
U3 F14 U4 174.1(4) 1_454 .
U3 O1 H1 123(7) . .
U4 O2 H2 128(5) . .

loop_
_geom_bond_atom_site_label_1
_geom_bond_atom_site_label_2
_geom_bond_distance
_geom_bond_site_symmetry_2
U1 F2 2.259(7) 1_554
U1 F3 2.285(6) .
U1 F4 2.287(5) .
U1 F5 2.259(5) .
U1 F6 2.272(6) 4_454
U1 F8 2.324(6) 4_454
U1 F9 2.306(5) .
U1 F11 2.2864(18) .
U2 F1 2.329(6) .
U2 F2 2.304(7) .
U2 F3 2.254(6) .
U2 F6 2.386(6) .
U2 F7 2.326(5) .
U2 F8 2.348(6) .
U2 F10 2.246(5) .
U2 F12 2.498(4) .
U2 F13 2.290(4) .
U3 F1 2.252(6) 4
U3 F1 2.252(6) 3
U3 F5 2.321(5) .
U3 F5 2.321(5) 2_565
U3 F7 2.264(5) .
U3 F7 2.264(5) 2_565
U3 F14 2.273(10) 1_656
U3 O1 2.448(11) .
U4 F4 2.255(5) 4_455
U4 F4 2.255(5) 3_455
U4 F9 2.239(5) 2_565
U4 F9 2.239(5) .
U4 F10 2.308(5) .
U4 F10 2.308(5) 2_565
U4 F12 2.806(9) .
U4 F14 2.311(10) .
U4 O2 2.504(9) .
F1 U3 2.252(6) 3_445
F2 U1 2.259(7) 1_556
F4 U4 2.255(5) 3_545
F6 U1 2.272(6) 4_556
F8 U1 2.324(6) 4_556
F11 U1 2.2865(18) 2_565
F12 U2 2.498(4) 2_565
F13 U2 2.290(4) 2_565
F14 U3 2.273(10) 1_454
O1 H1 0.84(6) .
O2 H2 0.84(6) .

loop_
_geom_hbond_atom_site_label_D
_geom_hbond_atom_site_label_H
_geom_hbond_atom_site_label_A
_geom_hbond_distance_DH
_geom_hbond_distance_HA
_geom_hbond_distance_DA
_geom_hbond_angle_DHA
_geom_hbond_site_symmetry_A
O1 H1 F8 0.84(6) 1.98(7) 2.817(9) 170(12) 1_554
O2 H2 F6 0.84(6) 2.17(10) 2.869(8) 140(13) 4_455
